data_4087503
loop_
_publ_author_name
'Munjanja, Lloyd'
'Brennessel, William W.'
'Jones, William D.'

_publ_section_title
;
 Room-Temperature Carbon--Sulfur Bond Activation by a Reactive (dippe)Pd
 Fragment
;
_journal_issue 9
_journal_name_full Organometallics
_journal_page_first 1716
_journal_paper_doi 10.1021/acs.organomet.5b00194
_journal_volume 34
_journal_year 2015
_chemical_formula_moiety 'C23 H40 P2 Pd S'
_chemical_formula_sum 'C23 H40 P2 Pd S'
_chemical_formula_weight 516.95
_chemical_name_common jonlm06
_chemical_name_systematic
; 
 (dippe)Pd(k2-3MeBT) 
;
_space_group_crystal_system orthorhombic
_space_group_IT_number 60
_space_group_name_Hall '-P 2n 2ab'
_space_group_name_H-M_alt 'P b c n'
_atom_sites_solution_hydrogens geom
_atom_sites_solution_primary direct
_atom_sites_solution_secondary difmap
_audit_creation_method SHELXL-2012
_cell_angle_alpha 90
_cell_angle_beta 90
_cell_angle_gamma 90
_cell_formula_units_Z 12
_cell_length_a 25.061(3)
_cell_length_b 15.4141(17)
_cell_length_c 19.272(2)
_cell_measurement_reflns_used 3771
_cell_measurement_temperature 100.0(5)
_cell_measurement_theta_max 30.70
_cell_measurement_theta_min 2.35
_cell_volume 7444.6(14)
_computing_cell_refinement 'SAINT (Bruker, 2009)'
_computing_data_collection 'APEX2 (Bruker, 2012)'
_computing_data_reduction 'SAINT (Bruker, 2009)'
_computing_molecular_graphics 'SHELXTL (Sheldrick, 2008)'
_computing_publication_material 'SHELXTL (Sheldrick, 2008)'
_computing_structure_refinement 'SHELXL-2012 (Sheldrick, 2012)'
_computing_structure_solution 'SIR97 (Altomare et al., 1999)'
_diffrn_ambient_temperature 100.0(5)
_diffrn_measured_fraction_theta_full 1.000
_diffrn_measured_fraction_theta_max 1.000
_diffrn_measurement_device_type 'Bruker SMART APEX II CCD Platform'
_diffrn_measurement_method '\w scans'
_diffrn_radiation_type MoK\a
_diffrn_radiation_wavelength 0.71073
_diffrn_reflns_av_R_equivalents 0.0931
_diffrn_reflns_av_unetI/netI 0.0355
_diffrn_reflns_Laue_measured_fraction_full 1.000
_diffrn_reflns_Laue_measured_fraction_max 1.000
_diffrn_reflns_limit_h_max 37
_diffrn_reflns_limit_h_min -37
_diffrn_reflns_limit_k_max 23
_diffrn_reflns_limit_k_min -23
_diffrn_reflns_limit_l_max 28
_diffrn_reflns_limit_l_min -28
_diffrn_reflns_number 197823
_diffrn_reflns_point_group_measured_fraction_full 1.000
_diffrn_reflns_point_group_measured_fraction_max 1.000
_diffrn_reflns_theta_full 32.030
_diffrn_reflns_theta_max 32.031
_diffrn_reflns_theta_min 1.877
_diffrn_source 'fine-focus sealed tube'
_exptl_absorpt_coefficient_mu 0.967
_exptl_absorpt_correction_T_max 0.7463
_exptl_absorpt_correction_T_min 0.6694
_exptl_absorpt_correction_type multi-scan
_exptl_absorpt_process_details 'SADABS (Sheldrick, 2008)'
_exptl_crystal_colour colorless
_exptl_crystal_density_diffrn 1.384
_exptl_crystal_description block
_exptl_crystal_F_000 3240
_exptl_crystal_size_max 0.28
_exptl_crystal_size_mid 0.14
_exptl_crystal_size_min 0.12
_refine_diff_density_max 1.823
_refine_diff_density_min -1.420
_refine_diff_density_rms 0.118
_refine_ls_extinction_method none
_refine_ls_goodness_of_fit_ref 1.145
_refine_ls_hydrogen_treatment constr
_refine_ls_matrix_type full
_refine_ls_number_parameters 435
_refine_ls_number_reflns 12965
_refine_ls_number_restraints 65
_refine_ls_restrained_S_all 1.146
_refine_ls_R_factor_all 0.0831
_refine_ls_R_factor_gt 0.0584
_refine_ls_shift/su_max 0.001
_refine_ls_shift/su_mean 0.000
_refine_ls_structure_factor_coef Fsqd
_refine_ls_weighting_details
; 
 w=1/[\s^2^(Fo^2^)+(0.0173P)^2^+29.3166P] 
 where P=(Fo^2^+2Fc^2^)/3 
;
_refine_ls_weighting_scheme calc
_refine_ls_wR_factor_gt 0.1107
_refine_ls_wR_factor_ref 0.1197
_reflns_Friedel_coverage 0.000
_reflns_number_gt 9665
_reflns_number_total 12965
_reflns_threshold_expression 'I > 2\s(I)'
_cod_data_source_file om5b00194_si_002.cif
_cod_data_source_block 7
_cod_original_cell_volume 7444.5(14)
_cod_database_code 4087503
_shelx_space_group_comment
; 
The symmetry employed for this shelxl refinement is uniquely defined 
by the following loop, which should always be used as a source of 
symmetry information in preference to the above space-group names. 
They are only intended as comments. 
;
_shelx_estimated_absorpt_t_min 0.773
_shelx_estimated_absorpt_t_max 0.893

loop_
_space_group_symop_operation_xyz
'x, y, z'
'-x+1/2, -y+1/2, z+1/2'
'-x, y, -z+1/2'
'x+1/2, -y+1/2, -z'
'-x, -y, -z'
'x-1/2, y-1/2, -z-1/2'
'x, -y, z-1/2'
'-x-1/2, y-1/2, z'

loop_
_atom_site_label
_atom_site_type_symbol
_atom_site_fract_x
_atom_site_fract_y
_atom_site_fract_z
_atom_site_U_iso_or_equiv
_atom_site_adp_type
_atom_site_occupancy
_atom_site_site_symmetry_order
_atom_site_calc_flag
_atom_site_refinement_flags_posn
_atom_site_refinement_flags_adp
_atom_site_refinement_flags_occupancy
_atom_site_disorder_assembly
_atom_site_disorder_group
Pd1 Pd 0.24683(2) 0.71467(2) 0.18152(2) 0.02450(6) Uani 1 1 d D . . . .
P1 P 0.30367(4) 0.68513(7) 0.27087(5) 0.0284(2) Uani 1 1 d . . . . .
P2 P 0.30657(4) 0.63700(7) 0.11313(6) 0.0345(2) Uani 1 1 d . . . . .
S1 S 0.19359(5) 0.74838(7) 0.08935(5) 0.0366(2) Uani 1 1 d D . . . .
C1 C 0.19611(12) 0.7789(2) 0.24802(17) 0.0209(6) Uani 1 1 d D . . . .
H1 H 0.2087 0.7790 0.2945 0.025 Uiso 1 1 calc R U . . .
C2 C 0.15067(16) 0.8196(3) 0.2414(2) 0.0344(8) Uani 1 1 d D . . . .
C3 C 0.12046(15) 0.8340(2) 0.1780(2) 0.0328(8) Uani 1 1 d D . . . .
C4 C 0.13503(16) 0.8054(2) 0.1118(2) 0.0336(8) Uani 1 1 d D . . . .
C5 C 0.1012(2) 0.8199(3) 0.0549(3) 0.0473(11) Uani 1 1 d D . . . .
H5 H 0.1113 0.7986 0.0105 0.057 Uiso 1 1 calc R U . . .
C6 C 0.0541(2) 0.8638(4) 0.0616(3) 0.0555(14) Uani 1 1 d D . . . .
H6 H 0.0319 0.8730 0.0223 0.067 Uiso 1 1 calc R U . . .
C7 C 0.03885(18) 0.8950(3) 0.1265(3) 0.0546(14) Uani 1 1 d D . . . .
H7 H 0.0064 0.9262 0.1317 0.066 Uiso 1 1 calc R U . . .
C8 C 0.07091(18) 0.8802(3) 0.1826(3) 0.0444(11) Uani 1 1 d D . . . .
H8 H 0.0599 0.9014 0.2267 0.053 Uiso 1 1 calc R U . . .
C9 C 0.12573(19) 0.8573(3) 0.3074(2) 0.0464(11) Uani 1 1 d D . . . .
H9A H 0.1497 0.8472 0.3468 0.070 Uiso 1 1 calc R U . . .
H9B H 0.0914 0.8289 0.3162 0.070 Uiso 1 1 calc R U . . .
H9C H 0.1202 0.9198 0.3015 0.070 Uiso 1 1 calc R U . . .
C10 C 0.35350(18) 0.6053(3) 0.2418(2) 0.0407(10) Uani 1 1 d . . . . .
H10A H 0.3865 0.6127 0.2694 0.049 Uiso 1 1 calc R U . . .
H10B H 0.3397 0.5461 0.2504 0.049 Uiso 1 1 calc R U . . .
C11 C 0.36658(18) 0.6148(3) 0.1657(3) 0.0467(11) Uani 1 1 d . . . . .
H11A H 0.3837 0.5609 0.1489 0.056 Uiso 1 1 calc R U . . .
H11B H 0.3924 0.6629 0.1596 0.056 Uiso 1 1 calc R U . . .
C12 C 0.27569(16) 0.6353(3) 0.3494(2) 0.0333(8) Uani 1 1 d . . . . .
H12 H 0.2544 0.6811 0.3735 0.040 Uiso 1 1 calc R U . . .
C13 C 0.23727(19) 0.5615(3) 0.3319(3) 0.0470(12) Uani 1 1 d . . . . .
H13A H 0.2220 0.5381 0.3748 0.071 Uiso 1 1 calc R U . . .
H13B H 0.2566 0.5155 0.3074 0.071 Uiso 1 1 calc R U . . .
H13C H 0.2085 0.5836 0.3022 0.071 Uiso 1 1 calc R U . . .
C14 C 0.31895(19) 0.6050(4) 0.4005(3) 0.0512(13) Uani 1 1 d . . . . .
H14A H 0.3022 0.5872 0.4442 0.077 Uiso 1 1 calc R U . . .
H14B H 0.3439 0.6528 0.4094 0.077 Uiso 1 1 calc R U . . .
H14C H 0.3384 0.5558 0.3806 0.077 Uiso 1 1 calc R U . . .
C15 C 0.34351(17) 0.7772(3) 0.3025(2) 0.0393(10) Uani 1 1 d . . . . .
H15 H 0.3757 0.7528 0.3261 0.047 Uiso 1 1 calc R U . . .
C16 C 0.3630(2) 0.8317(3) 0.2419(3) 0.0558(14) Uani 1 1 d . . . . .
H16A H 0.3871 0.8770 0.2590 0.084 Uiso 1 1 calc R U . . .
H16B H 0.3324 0.8586 0.2187 0.084 Uiso 1 1 calc R U . . .
H16C H 0.3821 0.7946 0.2089 0.084 Uiso 1 1 calc R U . . .
C17 C 0.3141(2) 0.8333(3) 0.3555(3) 0.0603(15) Uani 1 1 d . . . . .
H17A H 0.3373 0.8811 0.3701 0.090 Uiso 1 1 calc R U . . .
H17B H 0.3047 0.7979 0.3959 0.090 Uiso 1 1 calc R U . . .
H17C H 0.2816 0.8567 0.3345 0.090 Uiso 1 1 calc R U . . .
C18 C 0.2838(2) 0.5293(3) 0.0822(3) 0.0470(11) Uani 1 1 d . . . . .
H18 H 0.3154 0.4977 0.0632 0.056 Uiso 1 1 calc R U . . .
C19 C 0.2616(2) 0.4770(3) 0.1425(3) 0.0530(13) Uani 1 1 d . . . . .
H19A H 0.2522 0.4186 0.1265 0.079 Uiso 1 1 calc R U . . .
H19B H 0.2298 0.5057 0.1609 0.079 Uiso 1 1 calc R U . . .
H19C H 0.2887 0.4728 0.1792 0.079 Uiso 1 1 calc R U . . .
C20 C 0.2425(2) 0.5380(3) 0.0244(3) 0.0500(12) Uani 1 1 d . . . . .
H20A H 0.2278 0.4807 0.0135 0.075 Uiso 1 1 calc R U . . .
H20B H 0.2595 0.5624 -0.0170 0.075 Uiso 1 1 calc R U . . .
H20C H 0.2137 0.5765 0.0397 0.075 Uiso 1 1 calc R U . . .
C21 C 0.3325(2) 0.6896(4) 0.0345(3) 0.0502(12) Uani 1 1 d . . . . .
H21 H 0.3026 0.6914 0.0002 0.060 Uiso 1 1 calc R U . . .
C22 C 0.3483(2) 0.7831(4) 0.0492(3) 0.0644(16) Uani 1 1 d . . . . .
H22A H 0.3556 0.8130 0.0053 0.097 Uiso 1 1 calc R U . . .
H22B H 0.3804 0.7840 0.0782 0.097 Uiso 1 1 calc R U . . .
H22C H 0.3192 0.8125 0.0735 0.097 Uiso 1 1 calc R U . . .
C23 C 0.3785(2) 0.6380(5) 0.0006(3) 0.0687(18) Uani 1 1 d . . . . .
H23A H 0.3921 0.6702 -0.0395 0.103 Uiso 1 1 calc R U . . .
H23B H 0.3652 0.5813 -0.0146 0.103 Uiso 1 1 calc R U . . .
H23C H 0.4072 0.6299 0.0344 0.103 Uiso 1 1 calc R U . . .
Pd2 Pd 0.0000 0.46329(2) 0.2500 0.02128(7) Uani 1 2 d DS T P . .
P3 P -0.00631(10) 0.58013(14) 0.32339(13) 0.0227(3) Uani 0.5 1 d D . P A -1
C33 C 0.0111(5) 0.6803(4) 0.2765(5) 0.0299(18) Uani 0.5 1 d D . P A -1
H33A H -0.0092 0.7294 0.2964 0.036 Uiso 0.5 1 calc R U P A -1
H33B H 0.0496 0.6925 0.2831 0.036 Uiso 0.5 1 calc R U P A -1
C34 C 0.0357(3) 0.5806(5) 0.4015(4) 0.0248(11) Uani 0.5 1 d D . P A -1
H34 H 0.0252 0.5293 0.4301 0.030 Uiso 0.5 1 calc R U P A -1
C35 C 0.0947(3) 0.5698(7) 0.3831(6) 0.0281(13) Uani 0.5 1 d D . P A -1
H35A H 0.1077 0.6228 0.3606 0.042 Uiso 0.5 1 calc R U P A -1
H35B H 0.0989 0.5206 0.3515 0.042 Uiso 0.5 1 calc R U P A -1
H35C H 0.1152 0.5593 0.4256 0.042 Uiso 0.5 1 calc R U P A -1
C36 C 0.0270(4) 0.6613(6) 0.4461(5) 0.0306(13) Uani 0.5 1 d D . P A -1
H36A H 0.0483 0.6567 0.4886 0.046 Uiso 0.5 1 calc R U P A -1
H36B H -0.0109 0.6659 0.4582 0.046 Uiso 0.5 1 calc R U P A -1
H36C H 0.0379 0.7129 0.4201 0.046 Uiso 0.5 1 calc R U P A -1
C37 C -0.0746(2) 0.5970(5) 0.3553(4) 0.0271(12) Uani 0.5 1 d D . P A -1
H37 H -0.0766 0.6560 0.3767 0.032 Uiso 0.5 1 calc R U P A -1
C38 C -0.1128(5) 0.5943(12) 0.2938(7) 0.0320(15) Uani 0.5 1 d D . P A -1
H38A H -0.1092 0.5386 0.2697 0.048 Uiso 0.5 1 calc R U P A -1
H38B H -0.1044 0.6416 0.2617 0.048 Uiso 0.5 1 calc R U P A -1
H38C H -0.1496 0.6008 0.3104 0.048 Uiso 0.5 1 calc R U P A -1
C39 C -0.0906(4) 0.5303(6) 0.4100(4) 0.0405(18) Uani 0.5 1 d D . P A -1
H39A H -0.1282 0.5384 0.4223 0.061 Uiso 0.5 1 calc R U P A -1
H39B H -0.0684 0.5378 0.4515 0.061 Uiso 0.5 1 calc R U P A -1
H39C H -0.0855 0.4717 0.3914 0.061 Uiso 0.5 1 calc R U P A -1
P3A P 0.01118(10) 0.56434(15) 0.16347(13) 0.0227(3) Uani 0.5 1 d D . P A -1
C33A C -0.0007(5) 0.6738(4) 0.1999(5) 0.0299(18) Uani 0.5 1 d D . P A -1
H33C H 0.0219 0.7162 0.1748 0.036 Uiso 0.5 1 calc R U P A -1
H33D H -0.0384 0.6900 0.1919 0.036 Uiso 0.5 1 calc R U P A -1
C37A C 0.0805(2) 0.5697(5) 0.1315(4) 0.0271(12) Uani 0.5 1 d D . P A -1
H37A H 0.0842 0.6223 0.1014 0.032 Uiso 0.5 1 calc R U P A -1
C36A C -0.0191(4) 0.6369(6) 0.0351(5) 0.0306(13) Uani 0.5 1 d D . P A -1
H36D H -0.0397 0.6292 -0.0077 0.046 Uiso 0.5 1 calc R U P A -1
H36E H 0.0191 0.6389 0.0238 0.046 Uiso 0.5 1 calc R U P A -1
H36F H -0.0296 0.6913 0.0576 0.046 Uiso 0.5 1 calc R U P A -1
C38A C 0.1199(5) 0.5775(11) 0.1916(7) 0.0320(15) Uani 0.5 1 d D . P A -1
H38D H 0.1169 0.5263 0.2215 0.048 Uiso 0.5 1 calc R U P A -1
H38E H 0.1119 0.6297 0.2186 0.048 Uiso 0.5 1 calc R U P A -1
H38F H 0.1563 0.5813 0.1732 0.048 Uiso 0.5 1 calc R U P A -1
C35A C -0.0890(3) 0.5528(7) 0.1018(6) 0.0281(13) Uani 0.5 1 d D . P A -1
H35D H -0.1013 0.6064 0.1240 0.042 Uiso 0.5 1 calc R U P A -1
H35E H -0.0942 0.5039 0.1335 0.042 Uiso 0.5 1 calc R U P A -1
H35F H -0.1094 0.5429 0.0592 0.042 Uiso 0.5 1 calc R U P A -1
C34A C -0.0298(3) 0.5610(6) 0.0841(4) 0.0248(11) Uani 0.5 1 d D . P A -1
H34A H -0.0196 0.5070 0.0585 0.030 Uiso 0.5 1 calc R U P A -1
C39A C 0.0931(4) 0.4898(6) 0.0879(5) 0.0405(18) Uani 0.5 1 d D . P A -1
H39D H 0.1314 0.4884 0.0776 0.061 Uiso 0.5 1 calc R U P A -1
H39E H 0.0729 0.4923 0.0444 0.061 Uiso 0.5 1 calc R U P A -1
H39F H 0.0831 0.4375 0.1137 0.061 Uiso 0.5 1 calc R U P A -1
S2 S -0.00145(18) 0.36845(13) 0.16165(10) 0.0268(5) Uani 0.5 1 d D . P A -1
C24 C 0.0060(8) 0.3666(6) 0.3224(5) 0.0268(5) Uani 0.5 1 d D . P A -1
H24 H 0.0080 0.3872 0.3688 0.032 Uiso 0.5 1 calc R U P A -1
C25 C 0.0077(3) 0.2802(6) 0.3172(4) 0.0183(13) Uani 0.5 1 d D . P A -1
C26 C 0.002(2) 0.2272(4) 0.2545(8) 0.021(3) Uani 0.5 1 d D . P A -1
C27 C -0.0048(3) 0.2591(5) 0.1865(4) 0.0183(13) Uani 0.5 1 d D . P A -1
C28 C -0.0133(4) 0.2029(5) 0.1309(5) 0.0255(11) Uani 0.5 1 d D . P A -1
H28 H -0.0171 0.2264 0.0856 0.031 Uiso 0.5 1 calc R U P A -1
C29 C -0.0165(3) 0.1142(5) 0.1394(4) 0.0328(17) Uani 0.5 1 d D . P A -1
H29 H -0.0220 0.0770 0.1008 0.039 Uiso 0.5 1 calc R U P A -1
C30 C -0.0114(3) 0.0809(4) 0.2053(4) 0.0327(17) Uani 0.5 1 d D . P A -1
H30 H -0.0128 0.0199 0.2123 0.039 Uiso 0.5 1 calc R U P A -1
C31 C -0.0045(6) 0.1349(4) 0.2608(4) 0.0232(19) Uani 0.5 1 d D . P A -1
H31A H -0.0043 0.1102 0.3059 0.028 Uiso 0.5 1 calc R U P A -1
C32 C 0.0172(4) 0.2274(6) 0.3836(5) 0.0255(11) Uani 0.5 1 d D . P A -1
H32A H 0.0249 0.2669 0.4222 0.038 Uiso 0.5 1 calc R U P A -1
H32B H 0.0475 0.1882 0.3767 0.038 Uiso 0.5 1 calc R U P A -1
H32C H -0.0148 0.1934 0.3944 0.038 Uiso 0.5 1 calc R U P A -1

loop_
_atom_site_aniso_label
_atom_site_aniso_U_11
_atom_site_aniso_U_22
_atom_site_aniso_U_33
_atom_site_aniso_U_23
_atom_site_aniso_U_13
_atom_site_aniso_U_12
Pd1 0.02386(12) 0.02329(11) 0.02636(12) 0.00316(10) 0.00212(11) 0.00114(10)
P1 0.0239(4) 0.0285(5) 0.0328(5) 0.0061(4) -0.0007(4) -0.0022(4)
P2 0.0298(5) 0.0368(5) 0.0370(6) 0.0002(5) 0.0086(4) 0.0050(4)
S1 0.0423(6) 0.0392(5) 0.0284(5) 0.0012(4) 0.0020(4) 0.0068(4)
C1 0.0200(14) 0.0238(14) 0.0188(14) -0.0017(13) 0.0043(12) -0.0023(11)
C2 0.035(2) 0.0295(18) 0.039(2) -0.0027(17) 0.0057(17) -0.0050(15)
C3 0.0291(18) 0.0216(16) 0.048(2) 0.0024(16) 0.0031(17) -0.0023(13)
C4 0.035(2) 0.0231(17) 0.043(2) 0.0074(16) -0.0049(17) -0.0005(14)
C5 0.047(3) 0.050(3) 0.044(3) 0.013(2) -0.011(2) -0.001(2)
C6 0.049(3) 0.061(3) 0.057(3) 0.022(3) -0.015(2) 0.000(2)
C7 0.029(2) 0.042(3) 0.094(4) 0.017(3) -0.001(2) 0.0080(19)
C8 0.039(2) 0.031(2) 0.062(3) 0.001(2) 0.010(2) 0.0011(17)
C9 0.042(2) 0.050(3) 0.047(3) -0.013(2) 0.008(2) -0.004(2)
C10 0.036(2) 0.045(2) 0.041(2) 0.005(2) -0.0008(18) 0.0127(18)
C11 0.030(2) 0.052(3) 0.058(3) -0.001(2) 0.004(2) 0.013(2)
C12 0.0296(19) 0.037(2) 0.033(2) 0.0097(16) -0.0042(15) -0.0073(16)
C13 0.043(2) 0.047(3) 0.051(3) 0.018(2) -0.007(2) -0.018(2)
C14 0.044(3) 0.061(3) 0.049(3) 0.026(2) -0.015(2) -0.012(2)
C15 0.033(2) 0.037(2) 0.048(3) 0.0121(19) -0.0066(18) -0.0088(17)
C16 0.051(3) 0.055(3) 0.062(3) 0.021(3) -0.017(2) -0.030(2)
C17 0.059(3) 0.036(3) 0.086(4) -0.016(3) 0.003(3) -0.013(2)
C18 0.045(3) 0.040(2) 0.056(3) -0.014(2) 0.012(2) 0.011(2)
C19 0.065(3) 0.030(2) 0.064(3) -0.004(2) -0.003(3) 0.002(2)
C20 0.049(3) 0.051(3) 0.050(3) -0.016(2) 0.007(2) 0.004(2)
C21 0.040(3) 0.072(4) 0.039(2) 0.000(2) 0.013(2) -0.004(2)
C22 0.063(4) 0.070(4) 0.060(3) 0.017(3) 0.023(3) -0.013(3)
C23 0.051(3) 0.115(5) 0.040(3) -0.015(3) 0.017(2) -0.004(3)
Pd2 0.02201(16) 0.01476(13) 0.02708(17) 0.000 -0.00605(14) 0.000
P3 0.0243(6) 0.0131(7) 0.0306(8) -0.0013(5) -0.0068(6) 0.0010(5)
C33 0.033(4) 0.0166(17) 0.040(6) 0.005(2) -0.004(4) 0.002(2)
C34 0.028(2) 0.020(3) 0.027(3) -0.0004(19) -0.006(2) 0.0015(19)
C35 0.027(2) 0.027(4) 0.030(5) -0.002(2) -0.007(2) 0.002(2)
C36 0.036(3) 0.027(4) 0.029(4) -0.003(2) -0.007(3) 0.002(2)
C37 0.024(2) 0.022(4) 0.036(3) 0.002(2) -0.002(2) 0.0004(18)
C38 0.017(3) 0.042(6) 0.037(5) 0.000(3) 0.000(4) 0.000(2)
C39 0.030(2) 0.048(5) 0.044(3) -0.001(3) -0.001(2) 0.002(2)
P3A 0.0243(6) 0.0131(7) 0.0306(8) -0.0013(5) -0.0068(6) 0.0010(5)
C33A 0.033(4) 0.0166(17) 0.040(6) 0.005(2) -0.004(4) 0.002(2)
C37A 0.024(2) 0.022(4) 0.036(3) 0.002(2) -0.002(2) 0.0004(18)
C36A 0.036(3) 0.027(4) 0.029(4) -0.003(2) -0.007(3) 0.002(2)
C38A 0.017(3) 0.042(6) 0.037(5) 0.000(3) 0.000(4) 0.000(2)
C35A 0.027(2) 0.027(4) 0.030(5) -0.002(2) -0.007(2) 0.002(2)
C34A 0.028(2) 0.020(3) 0.027(3) -0.0004(19) -0.006(2) 0.0015(19)
C39A 0.030(2) 0.048(5) 0.044(3) -0.001(3) -0.001(2) 0.002(2)
S2 0.0393(12) 0.0185(6) 0.0224(12) 0.0017(7) -0.0062(12) -0.0020(8)
C24 0.0393(12) 0.0185(6) 0.0224(12) 0.0017(7) -0.0062(12) -0.0020(8)
C25 0.0215(16) 0.010(4) 0.0229(17) 0.0014(17) -0.0012(14) 0.0007(17)
C26 0.015(7) 0.020(2) 0.027(4) 0.015(5) -0.008(6) 0.001(7)
C27 0.0215(16) 0.010(4) 0.0229(17) 0.0014(17) -0.0012(14) 0.0007(17)
C28 0.033(2) 0.021(4) 0.022(3) -0.0008(17) 0.000(2) 0.0015(19)
C29 0.043(4) 0.022(3) 0.034(4) -0.012(3) 0.010(3) -0.008(3)
C30 0.043(4) 0.017(3) 0.039(4) -0.007(3) 0.012(3) -0.005(3)
C31 0.029(5) 0.024(3) 0.017(6) -0.001(2) 0.008(4) 0.000(3)
C32 0.033(2) 0.021(4) 0.022(3) -0.0008(17) 0.000(2) 0.0015(19)

loop_
_atom_type_symbol
_atom_type_description
_atom_type_scat_dispersion_real
_atom_type_scat_dispersion_imag
_atom_type_scat_source
C C 0.0033 0.0016 'International Tables Vol C Tables 4.2.6.8 and 6.1.1.4'
H H 0.0000 0.0000 'International Tables Vol C Tables 4.2.6.8 and 6.1.1.4'
P P 0.1023 0.0942 'International Tables Vol C Tables 4.2.6.8 and 6.1.1.4'
S S 0.1246 0.1234 'International Tables Vol C Tables 4.2.6.8 and 6.1.1.4'
Pd Pd -0.9988 1.0072 'International Tables Vol C Tables 4.2.6.8 and 6.1.1.4'

loop_
_geom_angle_atom_site_label_1
_geom_angle_atom_site_label_2
_geom_angle_atom_site_label_3
_geom_angle
C1 Pd1 P1 90.67(10)
C1 Pd1 S1 90.80(10)
P1 Pd1 S1 176.90(4)
C1 Pd1 P2 175.98(10)
P1 Pd1 P2 85.59(4)
S1 Pd1 P2 93.01(4)
C12 P1 C15 104.9(2)
C12 P1 C10 103.3(2)
C15 P1 C10 104.4(2)
C12 P1 Pd1 117.85(13)
C15 P1 Pd1 115.80(14)
C10 P1 Pd1 109.12(15)
C21 P2 C11 104.2(2)
C21 P2 C18 103.8(2)
C11 P2 C18 105.2(2)
C21 P2 Pd1 117.90(18)
C11 P2 Pd1 107.99(16)
C18 P2 Pd1 116.41(15)
C4 S1 Pd1 114.16(15)
C2 C1 Pd1 135.1(3)
C2 C1 H1 112.4
Pd1 C1 H1 112.4
C1 C2 C3 127.5(4)
C1 C2 C9 117.2(4)
C3 C2 C9 115.3(4)
C4 C3 C8 116.1(4)
C4 C3 C2 125.6(4)
C8 C3 C2 118.2(4)
C3 C4 C5 120.3(4)
C3 C4 S1 126.7(3)
C5 C4 S1 113.0(3)
C6 C5 C4 121.8(5)
C6 C5 H5 119.1
C4 C5 H5 119.1
C5 C6 C7 119.5(5)
C5 C6 H6 120.3
C7 C6 H6 120.3
C8 C7 C6 119.5(4)
C8 C7 H7 120.3
C6 C7 H7 120.3
C7 C8 C3 122.8(5)
C7 C8 H8 118.6
C3 C8 H8 118.6
C2 C9 H9A 109.5
C2 C9 H9B 109.5
H9A C9 H9B 109.5
C2 C9 H9C 109.5
H9A C9 H9C 109.5
H9B C9 H9C 109.5
C11 C10 P1 112.2(3)
C11 C10 H10A 109.2
P1 C10 H10A 109.2
C11 C10 H10B 109.2
P1 C10 H10B 109.2
H10A C10 H10B 107.9
C10 C11 P2 112.0(3)
C10 C11 H11A 109.2
P2 C11 H11A 109.2
C10 C11 H11B 109.2
P2 C11 H11B 109.2
H11A C11 H11B 107.9
C13 C12 C14 111.1(4)
C13 C12 P1 111.7(3)
C14 C12 P1 112.7(3)
C13 C12 H12 107.0
C14 C12 H12 107.0
P1 C12 H12 107.0
C12 C13 H13A 109.5
C12 C13 H13B 109.5
H13A C13 H13B 109.5
C12 C13 H13C 109.5
H13A C13 H13C 109.5
H13B C13 H13C 109.5
C12 C14 H14A 109.5
C12 C14 H14B 109.5
H14A C14 H14B 109.5
C12 C14 H14C 109.5
H14A C14 H14C 109.5
H14B C14 H14C 109.5
C16 C15 C17 110.9(4)
C16 C15 P1 110.3(3)
C17 C15 P1 113.4(3)
C16 C15 H15 107.3
C17 C15 H15 107.3
P1 C15 H15 107.3
C15 C16 H16A 109.5
C15 C16 H16B 109.5
H16A C16 H16B 109.5
C15 C16 H16C 109.5
H16A C16 H16C 109.5
H16B C16 H16C 109.5
C15 C17 H17A 109.5
C15 C17 H17B 109.5
H17A C17 H17B 109.5
C15 C17 H17C 109.5
H17A C17 H17C 109.5
H17B C17 H17C 109.5
C19 C18 C20 110.9(4)
C19 C18 P2 110.0(3)
C20 C18 P2 111.4(3)
C19 C18 H18 108.1
C20 C18 H18 108.1
P2 C18 H18 108.1
C18 C19 H19A 109.5
C18 C19 H19B 109.5
H19A C19 H19B 109.5
C18 C19 H19C 109.5
H19A C19 H19C 109.5
H19B C19 H19C 109.5
C18 C20 H20A 109.5
C18 C20 H20B 109.5
H20A C20 H20B 109.5
C18 C20 H20C 109.5
H20A C20 H20C 109.5
H20B C20 H20C 109.5
C22 C21 C23 111.8(5)
C22 C21 P2 110.9(4)
C23 C21 P2 112.7(4)
C22 C21 H21 107.0
C23 C21 H21 107.0
P2 C21 H21 107.0
C21 C22 H22A 109.5
C21 C22 H22B 109.5
H22A C22 H22B 109.5
C21 C22 H22C 109.5
H22A C22 H22C 109.5
H22B C22 H22C 109.5
C21 C23 H23A 109.5
C21 C23 H23B 109.5
H23A C23 H23B 109.5
C21 C23 H23C 109.5
H23A C23 H23C 109.5
H23B C23 H23C 109.5
C24 Pd2 S2 92.5(3)
C24 Pd2 P3 99.0(3)
S2 Pd2 P3 167.78(9)
C24 Pd2 P3A 168.1(5)
S2 Pd2 P3A 83.85(7)
P3 Pd2 P3A 85.63(7)
C37 P3 C34 105.0(4)
C37 P3 C33 105.5(4)
C34 P3 C33 105.2(5)
C37 P3 Pd2 112.5(3)
C34 P3 Pd2 117.9(3)
C33 P3 Pd2 109.8(3)
C33A C33 P3 112.2(6)
C33A C33 H33A 109.2
P3 C33 H33A 109.2
C33A C33 H33B 109.2
P3 C33 H33B 109.2
H33A C33 H33B 107.9
C36 C34 C35 111.0(7)
C36 C34 P3 112.5(6)
C35 C34 P3 111.3(6)
C36 C34 H34 107.2
C35 C34 H34 107.2
P3 C34 H34 107.2
C34 C35 H35A 109.5
C34 C35 H35B 109.5
H35A C35 H35B 109.5
C34 C35 H35C 109.5
H35A C35 H35C 109.5
H35B C35 H35C 109.5
C34 C36 H36A 109.5
C34 C36 H36B 109.5
H36A C36 H36B 109.5
C34 C36 H36C 109.5
H36A C36 H36C 109.5
H36B C36 H36C 109.5
C38 C37 C39 110.6(6)
C38 C37 P3 108.7(8)
C39 C37 P3 112.4(5)
C38 C37 H37 108.3
C39 C37 H37 108.3
P3 C37 H37 108.3
C37 C38 H38A 109.5
C37 C38 H38B 109.5
H38A C38 H38B 109.5
C37 C38 H38C 109.5
H38A C38 H38C 109.5
H38B C38 H38C 109.5
C37 C39 H39A 109.5
C37 C39 H39B 109.5
H39A C39 H39B 109.5
C37 C39 H39C 109.5
H39A C39 H39C 109.5
H39B C39 H39C 109.5
C34A P3A C37A 104.4(4)
C34A P3A C33A 104.5(5)
C37A P3A C33A 103.7(4)
C34A P3A Pd2 121.0(3)
C37A P3A Pd2 112.8(3)
C33A P3A Pd2 108.8(3)
C33 C33A P3A 113.5(6)
C33 C33A H33C 108.9
P3A C33A H33C 108.9
C33 C33A H33D 108.9
P3A C33A H33D 108.9
H33C C33A H33D 107.7
C39A C37A C38A 110.3(6)
C39A C37A P3A 110.1(5)
C38A C37A P3A 111.1(8)
C39A C37A H37A 108.5
C38A C37A H37A 108.5
P3A C37A H37A 108.5
C34A C36A H36D 109.5
C34A C36A H36E 109.5
H36D C36A H36E 109.5
C34A C36A H36F 109.5
H36D C36A H36F 109.5
H36E C36A H36F 109.5
C37A C38A H38D 109.5
C37A C38A H38E 109.5
H38D C38A H38E 109.5
C37A C38A H38F 109.5
H38D C38A H38F 109.5
H38E C38A H38F 109.5
C34A C35A H35D 109.5
C34A C35A H35E 109.5
H35D C35A H35E 109.5
C34A C35A H35F 109.5
H35D C35A H35F 109.5
H35E C35A H35F 109.5
C35A C34A C36A 111.9(7)
C35A C34A P3A 111.0(6)
C36A C34A P3A 113.2(6)
C35A C34A H34A 106.8
C36A C34A H34A 106.8
P3A C34A H34A 106.8
C37A C39A H39D 109.5
C37A C39A H39E 109.5
H39D C39A H39E 109.5
C37A C39A H39F 109.5
H39D C39A H39F 109.5
H39E C39A H39F 109.5
C27 S2 Pd2 114.8(3)
C25 C24 Pd2 132.6(8)
C25 C24 H24 113.7
Pd2 C24 H24 113.7
C24 C25 C26 128.0(9)
C24 C25 C32 118.1(7)
C26 C25 C32 113.9(8)
C27 C26 C31 114.0(10)
C27 C26 C25 125.7(6)
C31 C26 C25 119.6(11)
C28 C27 C26 121.1(7)
C28 C27 S2 113.2(5)
C26 C27 S2 125.6(7)
C29 C28 C27 122.2(7)
C29 C28 H28 118.9
C27 C28 H28 118.9
C30 C29 C28 118.4(7)
C30 C29 H29 120.8
C28 C29 H29 120.8
C31 C30 C29 120.4(7)
C31 C30 H30 119.8
C29 C30 H30 119.8
C30 C31 C26 123.6(9)
C30 C31 H31A 118.2
C26 C31 H31A 118.2
C25 C32 H32A 109.5
C25 C32 H32B 109.5
H32A C32 H32B 109.5
C25 C32 H32C 109.5
H32A C32 H32C 109.5
H32B C32 H32C 109.5

loop_
_geom_bond_atom_site_label_1
_geom_bond_atom_site_label_2
_geom_bond_distance
Pd1 C1 2.059(3)
Pd1 P1 2.2805(11)
Pd1 S1 2.2816(11)
Pd1 P2 2.3262(11)
P1 C12 1.836(4)
P1 C15 1.839(4)
P1 C10 1.840(4)
P2 C21 1.837(5)
P2 C11 1.845(5)
P2 C18 1.853(5)
S1 C4 1.764(4)
C1 C2 1.307(5)
C1 H1 0.9500
C2 C3 1.455(6)
C2 C9 1.532(6)
C3 C4 1.398(6)
C3 C8 1.434(6)
C4 C5 1.404(6)
C5 C6 1.366(7)
C5 H5 0.9500
C6 C7 1.395(8)
C6 H6 0.9500
C7 C8 1.366(7)
C7 H7 0.9500
C8 H8 0.9500
C9 H9A 0.9800
C9 H9B 0.9800
C9 H9C 0.9800
C10 C11 1.510(6)
C10 H10A 0.9900
C10 H10B 0.9900
C11 H11A 0.9900
C11 H11B 0.9900
C12 C13 1.528(6)
C12 C14 1.538(6)
C12 H12 1.0000
C13 H13A 0.9800
C13 H13B 0.9800
C13 H13C 0.9800
C14 H14A 0.9800
C14 H14B 0.9800
C14 H14C 0.9800
C15 C16 1.519(6)
C15 C17 1.527(7)
C15 H15 1.0000
C16 H16A 0.9800
C16 H16B 0.9800
C16 H16C 0.9800
C17 H17A 0.9800
C17 H17B 0.9800
C17 H17C 0.9800
C18 C19 1.520(7)
C18 C20 1.526(7)
C18 H18 1.0000
C19 H19A 0.9800
C19 H19B 0.9800
C19 H19C 0.9800
C20 H20A 0.9800
C20 H20B 0.9800
C20 H20C 0.9800
C21 C22 1.521(8)
C21 C23 1.544(7)
C21 H21 1.0000
C22 H22A 0.9800
C22 H22B 0.9800
C22 H22C 0.9800
C23 H23A 0.9800
C23 H23B 0.9800
C23 H23C 0.9800
Pd2 C24 2.048(8)
Pd2 S2 2.2443(19)
Pd2 P3 2.295(3)
Pd2 P3A 2.299(3)
P3 C37 1.836(6)
P3 C34 1.838(6)
P3 C33 1.841(7)
C33 C33A 1.509(11)
C33 H33A 0.9900
C33 H33B 0.9900
C34 C36 1.527(6)
C34 C35 1.527(7)
C34 H34 1.0000
C35 H35A 0.9800
C35 H35B 0.9800
C35 H35C 0.9800
C36 H36A 0.9800
C36 H36B 0.9800
C36 H36C 0.9800
C37 C38 1.526(7)
C37 C39 1.527(7)
C37 H37 1.0000
C38 H38A 0.9800
C38 H38B 0.9800
C38 H38C 0.9800
C39 H39A 0.9800
C39 H39B 0.9800
C39 H39C 0.9800
P3A C34A 1.844(6)
P3A C37A 1.845(6)
P3A C33A 1.852(7)
C33A H33C 0.9900
C33A H33D 0.9900
C37A C39A 1.524(7)
C37A C38A 1.527(7)
C37A H37A 1.0000
C36A C34A 1.527(7)
C36A H36D 0.9800
C36A H36E 0.9800
C36A H36F 0.9800
C38A H38D 0.9800
C38A H38E 0.9800
C38A H38F 0.9800
C35A C34A 1.526(6)
C35A H35D 0.9800
C35A H35E 0.9800
C35A H35F 0.9800
C34A H34A 1.0000
C39A H39D 0.9800
C39A H39E 0.9800
C39A H39F 0.9800
S2 C27 1.755(7)
C24 C25 1.335(11)
C24 H24 0.9500
C25 C26 1.466(13)
C25 C32 1.535(12)
C26 C27 1.411(14)
C26 C31 1.437(9)
C27 C28 1.395(12)
C28 C29 1.379(10)
C28 H28 0.9500
C29 C30 1.376(10)
C29 H29 0.9500
C30 C31 1.366(10)
C30 H30 0.9500
C31 H31A 0.9500
C32 H32A 0.9800
C32 H32B 0.9800
C32 H32C 0.9800

loop_
_geom_torsion_atom_site_label_1
_geom_torsion_atom_site_label_2
_geom_torsion_atom_site_label_3
_geom_torsion_atom_site_label_4
_geom_torsion
Pd1 C1 C2 C3 -1.5(6)
Pd1 C1 C2 C9 178.7(3)
C1 C2 C3 C4 0.6(7)
C9 C2 C3 C4 -179.6(4)
C1 C2 C3 C8 179.5(4)
C9 C2 C3 C8 -0.6(5)
C8 C3 C4 C5 -1.9(6)
C2 C3 C4 C5 177.0(4)
C8 C3 C4 S1 179.2(3)
C2 C3 C4 S1 -1.8(6)
Pd1 S1 C4 C3 3.2(4)
Pd1 S1 C4 C5 -175.7(3)
C3 C4 C5 C6 1.7(7)
S1 C4 C5 C6 -179.3(4)
C4 C5 C6 C7 -0.2(8)
C5 C6 C7 C8 -0.8(8)
C6 C7 C8 C3 0.5(7)
C4 C3 C8 C7 0.9(6)
C2 C3 C8 C7 -178.2(4)
C12 P1 C10 C11 158.3(3)
C15 P1 C10 C11 -92.2(4)
Pd1 P1 C10 C11 32.1(4)
P1 C10 C11 P2 -40.7(5)
C21 P2 C11 C10 157.2(4)
C18 P2 C11 C10 -93.9(4)
Pd1 P2 C11 C10 31.0(4)
C15 P1 C12 C13 175.2(3)
C10 P1 C12 C13 -75.8(4)
Pd1 P1 C12 C13 44.6(4)
C15 P1 C12 C14 -58.9(4)
C10 P1 C12 C14 50.2(4)
Pd1 P1 C12 C14 170.5(3)
C12 P1 C15 C16 -172.4(3)
C10 P1 C15 C16 79.3(4)
Pd1 P1 C15 C16 -40.7(4)
C12 P1 C15 C17 -47.4(4)
C10 P1 C15 C17 -155.7(4)
Pd1 P1 C15 C17 84.3(4)
C21 P2 C18 C19 179.2(4)
C11 P2 C18 C19 70.0(4)
Pd1 P2 C18 C19 -49.4(4)
C21 P2 C18 C20 -57.4(4)
C11 P2 C18 C20 -166.6(3)
Pd1 P2 C18 C20 74.0(4)
C11 P2 C21 C22 -75.5(4)
C18 P2 C21 C22 174.6(4)
Pd1 P2 C21 C22 44.2(4)
C11 P2 C21 C23 50.8(4)
C18 P2 C21 C23 -59.1(4)
Pd1 P2 C21 C23 170.4(3)
C37 P3 C33 C33A -93.4(6)
C34 P3 C33 C33A 155.9(6)
Pd2 P3 C33 C33A 28.0(7)
C37 P3 C34 C36 -53.0(6)
C33 P3 C34 C36 58.0(7)
Pd2 P3 C34 C36 -179.2(5)
C37 P3 C34 C35 -178.3(6)
C33 P3 C34 C35 -67.3(7)
Pd2 P3 C34 C35 55.5(6)
C34 P3 C37 C38 -178.0(7)
C33 P3 C37 C38 71.2(8)
Pd2 P3 C37 C38 -48.5(8)
C34 P3 C37 C39 -55.1(7)
C33 P3 C37 C39 -166.0(7)
Pd2 P3 C37 C39 74.3(6)
P3 C33 C33A P3A -35.5(7)
C34A P3A C33A C33 158.0(6)
C37A P3A C33A C33 -92.9(7)
Pd2 P3A C33A C33 27.4(7)
C34A P3A C37A C39A -60.4(7)
C33A P3A C37A C39A -169.6(6)
Pd2 P3A C37A C39A 72.8(6)
C34A P3A C37A C38A 177.2(8)
C33A P3A C37A C38A 68.0(9)
Pd2 P3A C37A C38A -49.6(8)
C37A P3A C34A C35A 177.8(6)
C33A P3A C34A C35A -73.6(7)
Pd2 P3A C34A C35A 49.4(7)
C37A P3A C34A C36A -55.4(6)
C33A P3A C34A C36A 53.1(7)
Pd2 P3A C34A C36A 176.1(4)
Pd2 C24 C25 C26 -4(4)
Pd2 C24 C25 C32 174.9(12)
C24 C25 C26 C27 1(6)
C32 C25 C26 C27 -178(3)
C24 C25 C26 C31 -169(2)
C32 C25 C26 C31 13(5)
C31 C26 C27 C28 -5(5)
C25 C26 C27 C28 -175(3)
C31 C26 C27 S2 177.7(19)
C25 C26 C27 S2 8(6)
Pd2 S2 C27 C28 171.3(5)
Pd2 S2 C27 C26 -11(3)
C26 C27 C28 C29 2(3)
S2 C27 C28 C29 179.1(7)
C27 C28 C29 C30 0.6(13)
C28 C29 C30 C31 1.2(13)
C29 C30 C31 C26 -5(3)
C27 C26 C31 C30 7(5)
C25 C26 C31 C30 178(2)
